data_4108537
loop_
_publ_author_name
'Luc Alaerts'
'Michael Maes'
'Lars Giebeler'
'Pierre A. Jacobs'
'Johan A. Martens'
'Joeri F. M. Denayer'
'Christine E. A. Kirschhock'
'Dirk E. De Vos'

_publ_contact_author_email christine.kirschhock@biw.kuleuven.be
_publ_contact_author_name Kirschhock,C.E.A.
_publ_section_title
;
 Selective Adsorption and Separation of ortho-Substituted Alkylaromatics
 with the Microporous Aluminum Terephthalate MIL-53
;
_journal_name_full 'Journal of the American Chemical Society'
_journal_page_first 14170
_journal_page_last 14178
_journal_paper_doi 10.1021/ja802761z
_journal_volume 130
_journal_year 2008
_chemical_formula_sum 'C8 H5 Al O5'
_chemical_name_common 'MIL-53 ortho-cymene'
_space_group_IT_number 74
_symmetry_cell_setting orthorhombic
_symmetry_space_group_name_Hall '-I 2b 2'
_symmetry_space_group_name_H-M 'I m m a'
_cell_angle_alpha 90.0
_cell_angle_beta 90.0
_cell_angle_gamma 90.0
_cell_formula_units_Z 4
_cell_length_a 6.63378(22)
_cell_length_b 16.2884(6)
_cell_length_c 13.4909(5)
_cell_volume 1457.74(9)
_computing_structure_refinement GSAS
_pd_phase_name MIL-53
_refine_ls_goodness_of_fit_all 4.87
_refine_ls_matrix_type full
_refine_ls_number_parameters 37
_refine_ls_number_restraints 6
_refine_ls_shift/su_max 7.13
_refine_ls_shift/su_mean 1.19
_cod_data_source_file ja802761z_si_006.cif
_cod_data_source_block MIL53OCY
_cod_original_cell_volume 1457.75(9)
_cod_original_formula_sum 'Al C8 H5 O5'
_cod_database_code 4108537

loop_
_symmetry_equiv_pos_site_id
_symmetry_equiv_pos_as_xyz
1 +x,+y,+z
2 -x,+y,+z
3 +x,-y+1/2,+z
4 -x,-y+1/2,+z
-1 -x,-y,-z
-2 +x,-y,-z
-3 -x,+y+1/2,-z
-4 +x,+y+1/2,-z
101 +x+1/2,+y+1/2,+z+1/2
102 -x+1/2,+y+1/2,+z+1/2
103 +x+1/2,-y,+z+1/2
104 -x+1/2,-y,+z+1/2
-101 -x+1/2,-y+1/2,-z+1/2
-102 +x+1/2,-y+1/2,-z+1/2
-103 -x+1/2,+y,-z+1/2
-104 +x+1/2,+y,-z+1/2

loop_
_atom_site_type_symbol
_atom_site_label
_atom_site_fract_x
_atom_site_fract_y
_atom_site_fract_z
_atom_site_occupancy
_atom_site_thermal_displace_type
_atom_site_U_iso_or_equiv
_atom_site_symmetry_multiplicity
Al Al 0.25 0.25 0.75 1.0 Uiso 0.0137(12) 4
O O(1) 0.0 0.25 0.693 1.0 Uiso 0.0095(23) 4
C C5 0.46388(21) 0.15074(25) 0.4739(5) 0.2129(6) Uiso 0.194(13) 16
C C6 0.10181(20) 0.105342(6) 0.504490(12) 0.2129(6) Uiso 0.102(12) 16
C c11 0.0054(6) 0.25804(7) 0.26432(15) 0.2129(6) Uiso 0.159(5) 16
C c12 0.1506(4) 0.371199(28) 0.34900(6) 0.2129(6) Uiso 0.159(5) 16
C c21 0.04558(23) 0.34041(4) 0.26985(9) 0.2129(6) Uiso 0.159(5) 16
C c22 0.0701(4) 0.206462(28) 0.33795(6) 0.2129(6) Uiso 0.159(5) 16
C c31 0.2153(6) 0.31962(7) 0.42263(15) 0.2129(6) Uiso 0.159(5) 16
C c32 0.17507(23) 0.23725(4) 0.41710(9) 0.2129(6) Uiso 0.159(5) 16
C cm1 0.3302(13) 0.35333(15) 0.50929(32) 0.2129(6) Uiso 0.159(5) 16
C cm2 0.2460(5) 0.18078(9) 0.49771(20) 0.2129(6) Uiso 0.159(5) 16
C C35 0.0 -0.06740(4) 0.060741(6) 0.5 Uiso 0.0127(11) 8
C C36 0.178846 -0.03370(2) 0.030370(3) 0.5 Uiso 0.0127(11) 16
C C37 0.178846 0.03370(2) -0.030370(3) 0.5 Uiso 0.0127(11) 16
C C38 0.0 0.06740(4) -0.060741(6) 0.5 Uiso 0.0127(11) 8
C C39 0.0 -0.14120(8) 0.127245(13) 0.5 Uiso 0.0127(11) 8
C C40 0.169708 -0.17318(10) 0.156064(16) 0.5 Uiso 0.0127(11) 16
C C41 0.0 0.14120(8) -0.127245(13) 0.5 Uiso 0.0127(11) 8
C C42 0.1697080 0.17318(10) -0.156064(16) 0.5 Uiso 0.0127(11) 16
